data_2005340
loop_
_publ_author_name
'Chevrier, G.'
'Goukassov, A.'

_publ_section_title
;
 The Hydrogen-Bonding System in Deuterated Copper Fluorosilicate
 Tetrahydrate: a Neutron Diffraction Study
;
_journal_issue 9
_journal_name_full 'Acta Crystallographica Section C'
_journal_page_first 2121
_journal_page_last 2123
_journal_paper_doi 10.1107/S0108270196003927
_journal_volume 52
_journal_year 1996
_chemical_formula_iupac 'Cu Si F6 , 4D2 O'
_chemical_formula_moiety 'Cu F6 Si , 4D2 O '
_chemical_formula_sum 'Cu D8 F6 O4 Si'
_chemical_formula_weight 285.7
_chemical_name_systematic ' Deuterated copper flurosilicate tetrahydrate'
_space_group_IT_number 14
_symmetry_cell_setting monoclinic
_symmetry_space_group_name_Hall '-P 2ybc'
_symmetry_space_group_name_H-M 'P 1 21/c 1'
_cell_angle_alpha 90.00000
_cell_angle_beta 105.16(1)
_cell_angle_gamma 90.00000
_cell_formula_units_Z 2
_cell_length_a 5.33(2)
_cell_length_b 9.60(5)
_cell_length_c 7.18(5)
_cell_measurement_reflns_used 17
_cell_measurement_temperature 296
_cell_measurement_theta_max 36.5
_cell_measurement_theta_min 12.5
_cell_volume 355(3)
_diffrn_measurement_device '4-circle 6T2 at Orphee reactor'
_diffrn_measurement_method
; unique set between 45 and 120\%. \w scans between 2\q = 2 and 45\%, \w--\q
scans between 2\q = 45 and 60\% and \w--2\q scans between 2\q = 60 and 120\%
;
_diffrn_radiation_probe neutron
_diffrn_radiation_type neutron
_diffrn_radiation_wavelength 1.520(2)
_diffrn_reflns_av_R_equivalents 0.046
_diffrn_reflns_limit_h_max 6
_diffrn_reflns_limit_h_min -4
_diffrn_reflns_limit_k_max 10
_diffrn_reflns_limit_k_min -10
_diffrn_reflns_limit_l_max 2
_diffrn_reflns_limit_l_min -8
_diffrn_reflns_number 759
_diffrn_reflns_theta_max 60.0
_diffrn_standards_decay_% <0.5
_diffrn_standards_interval_time 120
_diffrn_standards_number 2
_exptl_absorpt_coefficient_mu 0.0683(estimated)
_exptl_absorpt_correction_type none
_exptl_crystal_colour blue
_exptl_crystal_density_diffrn 2.679
_exptl_crystal_density_meas ?
_exptl_crystal_description prism
_exptl_crystal_F_000 10.891
_exptl_crystal_size_max 4.00
_exptl_crystal_size_mid 3.50
_exptl_crystal_size_min 3.00
_refine_diff_density_max '0.65 fm \%A^-3^'
_refine_diff_density_min '-0.75 fm \%A^-3^'
_refine_ls_extinction_coef ' G~eq~ = 0.113(5)'
_refine_ls_extinction_method ' type 2 anisotropic extinction (Coppens & Hamilton, 1970)'
_refine_ls_goodness_of_fit_obs 5.713
_refine_ls_hydrogen_treatment 'D-atoms refined'
_refine_ls_number_parameters 101
_refine_ls_number_reflns 433
_refine_ls_R_factor_obs 0.0647
_refine_ls_shift/esd_max 0.00007
_refine_ls_structure_factor_coef F^2^
_refine_ls_weighting_details 'w = 1/\s^2^(F^2^)'
_refine_ls_weighting_scheme calc
_refine_ls_wR_factor_obs 0.0465
_reflns_number_observed 433
_reflns_number_total 571
_reflns_observed_criterion F^2^>2.5\s(F^2^)
_cod_data_source_file br1141.cif
_cod_data_source_block I
_cod_depositor_comments
;
The following automatic conversions were performed:

'_exptl_crystal_density_meas' value 'not measured' was changed to '?'
- the value is perceived as not measured.

Automatic conversion script
Id: cif_fix_values 3008 2015-01-20 13:52:24Z robertas 

The following automatic conversions were performed:

'_refine_ls_weighting_scheme' value 'w = 1/\s^2^(F^2^)' was changed
to 'calc'. New tag '_refine_ls_weighting_details' was created. The
value of the new tag was set to 'w = 1/\s^2^(F^2^)'.

Automatic conversion script
Id: cif_fix_values 3143 2015-03-26 13:38:13Z robertas 
;
_cod_original_cell_volume 354.(8)
_cod_original_sg_symbol_H-M 'P 21/c'
_cod_original_formula_sum 'Cu D8 F6 Si O4'
_cod_database_code 2005340

loop_
_symmetry_equiv_pos_as_xyz
x,y,z
-x,-y,-z
-x,1/2+y,1/2-z
x,1/2-y,1/2+z

loop_
_atom_site_aniso_label
_atom_site_aniso_U_11
_atom_site_aniso_U_22
_atom_site_aniso_U_33
_atom_site_aniso_U_12
_atom_site_aniso_U_13
_atom_site_aniso_U_23
_atom_site_aniso_type_symbol
Cu .020(2) .017(2) .020(2) .0003(17) .0134(17) .0013(16) Cu
Si .004(3) .011(3) .010(3) -.001(3) .003(2) -.000(3) Si
F1 .029(2) .022(2) .037(3) -.0100(19) .018(2) .0025(18) F
F2 .037(3) .023(2) .024(2) -.0002(18) .0193(19) -.0053(18) F
F3 .030(3) .038(3) .021(3) .0033(17) .0008(18) .0012(17) F
O1 .028(3) .022(3) .030(3) -.005(2) .013(2) .002(2) O
O2 .024(2) .029(3) .023(3) .008(2) .0145(19) -.002(2) O
D11 .043(4) .035(3) .040(4) -.004(3) .029(3) -.003(3) D
D12 .051(4) .036(4) .043(5) -.021(3) .023(3) -.012(3) D
D21 .050(3) .034(3) .034(4) .013(3) .027(3) -.000(3) D
D22 .042(3) .020(3) .042(4) .012(3) .018(3) .007(3) D

loop_
_atom_site_label
_atom_site_fract_x
_atom_site_fract_y
_atom_site_fract_z
_atom_site_U_iso_or_equiv
_atom_site_thermal_displace_type
_atom_site_type_symbol
Cu 0.0000 0.0000 0.0000 0.0176(9) Uani Cu
Si 0.5000 0.0000 0.5000 0.0083(13) Uani Si
F1 0.7311(7) 0.1050(4) 0.4529(6) 0.0274(11) Uani F
F2 0.3893(8) 0.1334(4) 0.6110(5) 0.0255(10) Uani F
F3 0.2981(7) 0.0471(4) 0.2921(5) 0.0305(11) Uani F
O1 0.1260(8) 0.1582(5) -0.1203(7) 0.0257(12) Uani O
O2 -0.2393(7) 0.1269(5) 0.0790(7) 0.0236(12) Uani O
D11 0.2204(10) 0.1406(5) -0.2153(8) 0.0361(15) Uani D
D12 0.2198(11) 0.2301(6) -0.0398(8) 0.0414(17) Uani D
D21 -0.2500(10) 0.1226(5) 0.2092(10) 0.0364(15) Uani D
D22 -0.2427(10) 0.2232(5) 0.0437(7) 0.0336(16) Uani D

loop_
_atom_type_symbol
_atom_type_scat_dispersion_real
_atom_type_scat_dispersion_imag
_atom_type_scat_source
Cu 0.7689 0.0000 ' Delapalme (1985)'
Si 0.4150 0.0000 ' Delapalme (1985)'
F 0.5650 0.0000 ' Delapalme (1985)'
D 0.6670 0.0000 ' Delapalme (1985)'
O 0.5805 0.0000 ' Delapalme (1985)'

loop_
_geom_angle_atom_site_label_1
_geom_angle_atom_site_label_2
_geom_angle_atom_site_label_3
_geom_angle_site_symmetry_3
_geom_angle
_geom_angle_publ_flag
O1 Cu O1 1_555 180.0 no
O2 Cu O2 1_555 180.0 no
F3 Cu F3 1_555 180.0 no
O1 Cu O2 1_555 88.3(5) yes
O1 Cu O2 2_555 91.7(7) yes
O1 Cu F3 1_555 90.8(8) yes
O1 Cu F3 2_555 89.2(6) yes
O2 Cu F3 1_555 87.8(6) yes
O2 Cu F3 2_555 92.2(8) yes
F1 Si F1 1_555 180.0 no
F2 Si F2 1_555 180.0 no
F3 Si F3 1_555 180.0 no
F1 Si F2 1_555 90.3(6) yes
F1 Si F2 2_656 89.7(7) yes
F1 Si F3 1_555 89.6(6) yes
F1 Si F3 2_656 90.4(7) yes
F2 Si F3 1_555 89.6(8) yes
F2 Si F3 2_656 90.4(6) yes
D11 O1 D12 1_555 105.5(13) yes
D21 O2 D22 1_555 107.4(15) yes
Cu O1 D11 1_555 118.8(12) no
Cu O1 D12 1_555 118.8(13) no
Cu O2 D21 1_555 118.0(12) no
Cu O2 D22 1_555 119.6(13) no
Cu F3 Si 1_555 153(4) yes

loop_
_geom_bond_atom_site_label_1
_geom_bond_atom_site_label_2
_geom_bond_site_symmetry_1
_geom_bond_site_symmetry_2
_geom_bond_distance
_geom_bond_publ_flag
Cu O1 1_555 1_555 1.951(8) yes
Cu O2 1_555 1_555 1.952(7) yes
Cu F3 1_555 1_555 2.320(13) yes
O1 O2 1_555 1_555 2.718(11) no
O1 O2 1_555 2_555 2.800(15) no
O1 F3 1_555 1_555 3.05(2) no
O2 F3 1_555 1_555 2.974(12) no
O1 F3 1_555 2_555 3.009(11) no
O2 F3 1_555 2_555 3.089(17) no
Si F1 1_555 1_555 1.693(6) yes
Si F2 1_555 1_555 1.693(7) yes
Si F3 1_555 1_555 1.658(10) yes
F1 F2 1_555 1_555 2.401(9) no
F1 F2 1_555 2_656 2.388(12) no
F1 F3 1_555 1_555 2.361(10) no
F2 F3 1_555 1_555 2.362(15) no
F1 F3 1_555 2_656 2.378(12) no
F2 F3 1_555 2_656 2.378(9) no
O1 D11 1_555 1_555 0.962(8) yes
O1 D12 1_555 1_555 0.953(8) yes
O1 D22 1_555 1_555 2.617(10) no
O2 D21 1_555 1_555 0.952(10) yes
O2 D22 1_555 1_555 0.957(8) yes
O2 D12 1_555 1_555 2.965(12) no
